data_7004516
loop_
_publ_author_name
'Fuller, Anna-Marie'
'Mountford, Andrew J.'
'Coles, Simon J.'
'Horton, Peter N.'
'Hughes, David L.'
'Hursthouse, Michael B.'
'Male, Louise'
'Lancaster, Simon J.'

_publ_section_title
;
 The synthesis, molecular structure and supramolecular architecture of
 complexes between the ammonia adduct of tris(pentafluorophenyl)boron
 and a series of mono and polydentate hydrogen-bond acceptors
;
_journal_issue 45
_journal_name_full 'Dalton Transactions'
_journal_page_first 6381
_journal_page_last 6392
_journal_paper_doi 10.1039/b808208a
_journal_year 2008
_chemical_formula_moiety 'C18 H3 B F15 N, 3(C4 H8 O), C4.655'
_chemical_formula_structural (C6F5)3BNH3.3C4H8O.solvent
_chemical_formula_sum 'C34.655 H27 B F15 N O3'
_chemical_formula_weight 801.24
_chemical_name_common AnnaF24
_space_group_IT_number 148
_symmetry_cell_setting trigonal
_symmetry_space_group_name_Hall '-R 3'
_symmetry_space_group_name_H-M 'R -3 :H'
_atom_sites_solution_hydrogens geom
_atom_sites_solution_primary direct
_atom_sites_solution_secondary difmap
_cell_angle_alpha 90.00
_cell_angle_beta 90.00
_cell_angle_gamma 120.00
_cell_formula_units_Z 6
_cell_length_a 15.1659(11)
_cell_length_b 15.1659(11)
_cell_length_c 26.9397(3)
_cell_measurement_temperature 140(1)
_cell_volume 5366.1(6)
_computing_cell_refinement
;
CrysAlis RED, Oxford Diffraction Ltd., Version 1.171.27p20 beta
;
_computing_data_collection
;
CrysAlis CCD, Oxford Diffraction Ltd., Version 1.171.27p20 beta
;
_computing_data_reduction
;
CrysAlis RED, Oxford Diffraction Ltd., Version 1.171.27p20 beta
;
_computing_molecular_graphics 'ORTEP (Johnson, 1971)'
_computing_publication_material 'SHELXL-97 (Sheldrick, 1997b)'
_computing_structure_refinement 'SHELXL-97 (Sheldrick, 1997b)'
_computing_structure_solution 'SHELXS-97 (Sheldrick, 1997a)'
_diffrn_ambient_temperature 140(1)
_diffrn_detector_area_resol_mean 16.0050
_diffrn_measured_fraction_theta_full 0.995
_diffrn_measured_fraction_theta_max 0.995
_diffrn_measurement_device_type 'Oxford Diffraction Xcalibur 3/CCD'
_diffrn_measurement_method 'Thin slice \f and \w scans'
_diffrn_radiation_monochromator graphite
_diffrn_radiation_source 'Enhance (Mo) X-ray Source'
_diffrn_radiation_type Mo-K\a
_diffrn_radiation_wavelength 0.71073
_diffrn_reflns_av_R_equivalents 0.1004
_diffrn_reflns_av_sigmaI/netI 0.0400
_diffrn_reflns_limit_h_max 17
_diffrn_reflns_limit_h_min -17
_diffrn_reflns_limit_k_max 17
_diffrn_reflns_limit_k_min -17
_diffrn_reflns_limit_l_max 30
_diffrn_reflns_limit_l_min -30
_diffrn_reflns_number 17637
_diffrn_reflns_theta_full 24.00
_diffrn_reflns_theta_max 24.00
_diffrn_reflns_theta_min 3.40
_exptl_absorpt_coefficient_mu 0.147
_exptl_absorpt_correction_T_max 0.957
_exptl_absorpt_correction_T_min 0.602
_exptl_absorpt_correction_type multi-scan
_exptl_absorpt_process_details
;
CrysAlis RED, Oxford Diffraction Ltd., Version 1.171.29.9
Empirical absorption correction using spherical harmonics,
implemented in SCALE3 ABSPACK scaling algorithm.
;
_exptl_crystal_colour colourless
_exptl_crystal_density_diffrn 1.488
_exptl_crystal_density_method 'not measured'
_exptl_crystal_description blocks
_exptl_crystal_F_000 2436
_exptl_crystal_size_max 0.50
_exptl_crystal_size_mid 0.35
_exptl_crystal_size_min 0.30
_refine_diff_density_max 0.321
_refine_diff_density_min -0.239
_refine_diff_density_rms 0.048
_refine_ls_extinction_method none
_refine_ls_goodness_of_fit_ref 1.181
_refine_ls_hydrogen_treatment mixed
_refine_ls_matrix_type full
_refine_ls_number_parameters 192
_refine_ls_number_reflns 1878
_refine_ls_number_restraints 0
_refine_ls_restrained_S_all 1.181
_refine_ls_R_factor_all 0.0748
_refine_ls_R_factor_gt 0.0573
_refine_ls_shift/su_max 0.001
_refine_ls_shift/su_mean 0.000
_refine_ls_structure_factor_coef Fsqd
_refine_ls_weighting_details 'calc w=1/[\s^2^(Fo^2^)+(0.0561P)^2^+8.5138P] where P=(Fo^2^+2Fc^2^)/3'
_refine_ls_weighting_scheme calc
_refine_ls_wR_factor_gt 0.1273
_refine_ls_wR_factor_ref 0.1375
_reflns_number_gt 1530
_reflns_number_total 1878
_reflns_threshold_expression I>2sigma(I)
_cod_data_source_file b808208a.txt
_cod_data_source_block 4
_cod_depositor_comments
;
The following automatic conversions were performed:
'_symmetry_cell_setting' value 'Trigonal' changed to 'trigonal' according
to '/home/saulius/struct/CIF-dictionaries/cif_core.dic' dictionary named
'cif_core.dic' version 2.4.1 from 2010-06-29.

Automatic conversion script
Id: cif_fix_enum 1527 2010-12-29 10:47:43Z saulius 
;
_cod_original_sg_symbol_H-M R-3
_cod_database_code 7004516

loop_
_symmetry_equiv_pos_as_xyz
'x, y, z'
'-y, x-y, z'
'-x+y, -x, z'
'x+2/3, y+1/3, z+1/3'
'-y+2/3, x-y+1/3, z+1/3'
'-x+y+2/3, -x+1/3, z+1/3'
'x+1/3, y+2/3, z+2/3'
'-y+1/3, x-y+2/3, z+2/3'
'-x+y+1/3, -x+2/3, z+2/3'
'-x, -y, -z'
'y, -x+y, -z'
'x-y, x, -z'
'-x+2/3, -y+1/3, -z+1/3'
'y+2/3, -x+y+1/3, -z+1/3'
'x-y+2/3, x+1/3, -z+1/3'
'-x+1/3, -y+2/3, -z+2/3'
'y+1/3, -x+y+2/3, -z+2/3'
'x-y+1/3, x+2/3, -z+2/3'

loop_
_atom_site_label
_atom_site_type_symbol
_atom_site_fract_x
_atom_site_fract_y
_atom_site_fract_z
_atom_site_U_iso_or_equiv
_atom_site_adp_type
_atom_site_occupancy
_atom_site_symmetry_multiplicity
_atom_site_calc_flag
_atom_site_refinement_flags
_atom_site_disorder_assembly
_atom_site_disorder_group
B1 B 0.6667 0.3333 0.03949(18) 0.0269(11) Uani 1 3 d S . .
N1 N 0.6667 0.3333 0.09917(14) 0.0280(9) Uani 1 3 d S . .
F12 F 0.63818(12) 0.45866(13) -0.04105(6) 0.0459(5) Uani 1 1 d . . .
F13 F 0.46479(14) 0.45130(13) -0.06312(6) 0.0508(5) Uani 1 1 d . . .
F14 F 0.28964(13) 0.32326(15) -0.01341(7) 0.0557(6) Uani 1 1 d . . .
F15 F 0.29366(12) 0.19915(13) 0.05832(6) 0.0491(5) Uani 1 1 d . . .
F16 F 0.46643(11) 0.20256(11) 0.08046(5) 0.0366(4) Uani 1 1 d . . .
C11 C 0.56249(19) 0.33287(19) 0.02221(9) 0.0280(6) Uani 1 1 d . . .
C12 C 0.5554(2) 0.3928(2) -0.01462(10) 0.0327(6) Uani 1 1 d . . .
C13 C 0.4655(2) 0.3903(2) -0.02726(10) 0.0365(7) Uani 1 1 d . . .
C14 C 0.3777(2) 0.3259(2) -0.00257(11) 0.0384(7) Uani 1 1 d . . .
C15 C 0.3794(2) 0.2634(2) 0.03374(11) 0.0358(7) Uani 1 1 d . . .
C16 C 0.4705(2) 0.26769(19) 0.04496(10) 0.0300(6) Uani 1 1 d . . .
O21 O 0.55077(17) 0.39840(19) 0.15703(9) 0.0655(7) Uani 1 1 d . A .
C22 C 0.6044(3) 0.4835(3) 0.18770(15) 0.0716(12) Uani 1 1 d . A .
H22A H 0.6416 0.5445 0.1677 0.086 Uiso 1 1 calc R . .
H22B H 0.6529 0.4755 0.2079 0.086 Uiso 1 1 calc R . .
C23 C 0.5294(3) 0.4921(4) 0.21982(19) 0.1013(18) Uani 1 1 d . . .
H23A H 0.5217 0.4588 0.2516 0.122 Uiso 0.37(2) 1 calc PR A 1
H23B H 0.5485 0.5626 0.2253 0.122 Uiso 0.37(2) 1 calc PR A 1
H23C H 0.5228 0.5502 0.2105 0.122 Uiso 0.63(2) 1 d PR A 2
H23D H 0.5485 0.4981 0.2546 0.122 Uiso 0.63(2) 1 d PR A 2
C24A C 0.4363(13) 0.4387(18) 0.1898(8) 0.073(5) Uani 0.37(2) 1 d P A 1
H24A H 0.3765 0.4079 0.2110 0.087 Uiso 0.37(2) 1 calc PR A 1
H24B H 0.4309 0.4857 0.1673 0.087 Uiso 0.37(2) 1 calc PR A 1
C24B C 0.4296(6) 0.3936(10) 0.2092(4) 0.067(3) Uani 0.63(2) 1 d P A 2
H24C H 0.4162 0.3429 0.2345 0.081 Uiso 0.63(2) 1 calc PR A 2
H24D H 0.3729 0.4062 0.2081 0.081 Uiso 0.63(2) 1 calc PR A 2
C25 C 0.4448(3) 0.3607(4) 0.16215(17) 0.0834(14) Uani 1 1 d . . .
H25A H 0.4127 0.2967 0.1801 0.100 Uiso 0.37(2) 1 calc PR A 1
H25B H 0.4128 0.3501 0.1299 0.100 Uiso 0.37(2) 1 calc PR A 1
H25C H 0.4209 0.3883 0.1364 0.100 Uiso 0.63(2) 1 d PR A 2
H25D H 0.4078 0.2871 0.1594 0.100 Uiso 0.63(2) 1 d PR A 2
C31 C 0.321(3) 0.743(2) 0.1599(6) 0.166(6) Uani 0.67 1 d P . 2
C32 C -0.019(3) 0.027(3) 0.0440(5) 0.125(6) Uani 0.46 1 d P . 2
C33 C -0.0585(14) 0.0280(17) -0.0131(6) 0.110(5) Uani 0.41 1 d P . 2
H1 H 0.631(2) 0.358(2) 0.1136(10) 0.035(7) Uiso 1 1 d . . .

loop_
_atom_site_aniso_label
_atom_site_aniso_U_11
_atom_site_aniso_U_22
_atom_site_aniso_U_33
_atom_site_aniso_U_23
_atom_site_aniso_U_13
_atom_site_aniso_U_12
B1 0.0256(16) 0.0256(16) 0.030(3) 0.000 0.000 0.0128(8)
N1 0.0269(13) 0.0269(13) 0.030(2) 0.000 0.000 0.0134(6)
F12 0.0392(10) 0.0446(10) 0.0457(10) 0.0140(8) -0.0040(8) 0.0149(8)
F13 0.0576(12) 0.0439(10) 0.0554(10) 0.0028(8) -0.0209(9) 0.0288(9)
F14 0.0401(10) 0.0639(12) 0.0764(13) -0.0046(10) -0.0146(9) 0.0360(10)
F15 0.0263(9) 0.0556(11) 0.0618(11) -0.0012(9) 0.0038(8) 0.0178(8)
F16 0.0298(9) 0.0342(9) 0.0410(9) 0.0066(7) 0.0014(7) 0.0123(7)
C11 0.0284(14) 0.0244(14) 0.0314(14) -0.0052(11) -0.0025(11) 0.0135(12)
C12 0.0331(15) 0.0285(14) 0.0345(15) -0.0026(12) -0.0012(12) 0.0139(13)
C13 0.0417(17) 0.0322(15) 0.0391(16) -0.0040(13) -0.0123(14) 0.0211(14)
C14 0.0323(16) 0.0414(17) 0.0509(18) -0.0121(14) -0.0153(14) 0.0254(14)
C15 0.0252(15) 0.0357(16) 0.0442(16) -0.0082(13) -0.0003(13) 0.0134(13)
C16 0.0325(15) 0.0277(14) 0.0319(14) -0.0037(12) -0.0039(12) 0.0167(12)
O21 0.0433(13) 0.0659(16) 0.0823(17) -0.0320(14) 0.0081(12) 0.0235(13)
C22 0.059(2) 0.069(3) 0.072(3) -0.028(2) 0.008(2) 0.021(2)
C23 0.067(3) 0.116(4) 0.108(4) -0.060(3) 0.006(3) 0.036(3)
C24A 0.079(9) 0.103(12) 0.069(10) 0.019(9) 0.033(8) 0.069(9)
C24B 0.056(4) 0.085(7) 0.054(5) -0.002(4) 0.019(4) 0.030(4)
C25 0.042(2) 0.096(3) 0.098(3) -0.037(3) 0.014(2) 0.023(2)
C31 0.187(13) 0.21(2) 0.136(9) 0.015(10) 0.002(10) 0.123(18)
C32 0.115(18) 0.14(3) 0.126(10) 0.000(13) -0.007(13) 0.065(10)
C33 0.092(11) 0.120(12) 0.144(15) 0.005(12) -0.019(11) 0.071(9)

loop_
_atom_type_symbol
_atom_type_description
_atom_type_scat_dispersion_real
_atom_type_scat_dispersion_imag
_atom_type_scat_source
C C 0.0033 0.0016 'International Tables Vol C Tables 4.2.6.8 and 6.1.1.4'
H H 0.0000 0.0000 'International Tables Vol C Tables 4.2.6.8 and 6.1.1.4'
B B 0.0013 0.0007 'International Tables Vol C Tables 4.2.6.8 and 6.1.1.4'
F F 0.0171 0.0103 'International Tables Vol C Tables 4.2.6.8 and 6.1.1.4'
N N 0.0061 0.0033 'International Tables Vol C Tables 4.2.6.8 and 6.1.1.4'
O O 0.0106 0.0060 'International Tables Vol C Tables 4.2.6.8 and 6.1.1.4'

loop_
_geom_angle_atom_site_label_1
_geom_angle_atom_site_label_2
_geom_angle_atom_site_label_3
_geom_angle
_geom_angle_site_symmetry_1
_geom_angle_site_symmetry_3
_geom_angle_publ_flag
N1 B1 C11 106.45(19) . 2_655 ?
N1 B1 C11 106.45(19) . 3_665 ?
C11 B1 C11 112.31(17) 2_655 3_665 ?
N1 B1 C11 106.45(19) . . ?
C11 B1 C11 112.31(17) 2_655 . ?
C11 B1 C11 112.31(17) 3_665 . ?
B1 N1 H1 116.0(18) . . ?
C12 C11 C16 113.8(2) . . ?
C12 C11 B1 126.2(2) . . ?
C16 C11 B1 120.0(2) . . ?
F12 C12 C11 120.9(2) . . ?
F12 C12 C13 115.3(2) . . ?
C11 C12 C13 123.8(3) . . ?
F13 C13 C14 120.1(2) . . ?
F13 C13 C12 120.3(3) . . ?
C14 C13 C12 119.5(3) . . ?
F14 C14 C13 120.9(3) . . ?
F14 C14 C15 119.6(3) . . ?
C13 C14 C15 119.5(2) . . ?
F15 C15 C14 120.4(2) . . ?
F15 C15 C16 120.5(3) . . ?
C14 C15 C16 119.1(3) . . ?
F16 C16 C15 116.1(2) . . ?
F16 C16 C11 119.7(2) . . ?
C15 C16 C11 124.2(3) . . ?
C22 O21 C25 109.5(3) . . ?
O21 C22 C23 107.9(3) . . ?
O21 C22 H22A 110.1 . . ?
C23 C22 H22A 110.1 . . ?
O21 C22 H22B 110.1 . . ?
C23 C22 H22B 110.1 . . ?
H22A C22 H22B 108.4 . . ?
C24A C23 C22 101.4(7) . . ?
C24A C23 C24B 31.9(6) . . ?
C22 C23 C24B 103.5(4) . . ?
C24A C23 H23A 111.5 . . ?
C22 C23 H23A 111.5 . . ?
C24B C23 H23A 81.6 . . ?
C24A C23 H23B 111.5 . . ?
C22 C23 H23B 111.5 . . ?
C24B C23 H23B 135.2 . . ?
H23A C23 H23B 109.3 . . ?
C24A C23 H23C 81.4 . . ?
C22 C23 H23C 111.2 . . ?
C24B C23 H23C 109.7 . . ?
H23A C23 H23C 131.4 . . ?
H23B C23 H23C 31.3 . . ?
C24A C23 H23D 137.9 . . ?
C22 C23 H23D 111.4 . . ?
C24B C23 H23D 112.0 . . ?
H23A C23 H23D 31.9 . . ?
H23B C23 H23D 80.6 . . ?
H23C C23 H23D 109.0 . . ?
C25 C24A C23 106.1(9) . . ?
C25 C24A H24A 110.5 . . ?
C23 C24A H24A 110.5 . . ?
C25 C24A H24B 110.5 . . ?
C23 C24A H24B 110.5 . . ?
H24A C24A H24B 108.7 . . ?
C25 C24B C23 104.7(6) . . ?
C25 C24B H24C 110.8 . . ?
C23 C24B H24C 110.8 . . ?
C25 C24B H24D 110.8 . . ?
C23 C24B H24D 110.8 . . ?
H24C C24B H24D 108.9 . . ?
O21 C25 C24B 107.2(5) . . ?
O21 C25 C24A 105.4(7) . . ?
C24B C25 C24A 33.3(6) . . ?
O21 C25 H25A 110.7 . . ?
C24B C25 H25A 79.5 . . ?
C24A C25 H25A 110.7 . . ?
O21 C25 H25B 110.7 . . ?
C24B C25 H25B 134.6 . . ?
C24A C25 H25B 110.7 . . ?
H25A C25 H25B 108.8 . . ?
O21 C25 H25C 110.5 . . ?
C24B C25 H25C 109.1 . . ?
C24A C25 H25C 79.2 . . ?
H25A C25 H25C 132.8 . . ?
H25B C25 H25C 33.3 . . ?
O21 C25 H25D 110.1 . . ?
C24B C25 H25D 111.6 . . ?
C24A C25 H25D 137.5 . . ?
H25A C25 H25D 34.2 . . ?
H25B C25 H25D 77.7 . . ?
H25C C25 H25D 108.4 . . ?
C31 C31 C31 112.6(11) 14_455 15 ?
C32 C32 C32 60.000(4) 2 3 ?
C32 C32 C33 121(2) 2 11 ?
C32 C32 C33 81(4) 3 11 ?
C32 C32 C33 53(3) 2 12 ?
C32 C32 C33 101(3) 3 12 ?
C33 C32 C33 99.7(16) 11 12 ?
C32 C32 C33 99(2) 2 . ?
C32 C32 C33 111.3(9) 3 . ?
C33 C32 C33 54.3(7) 11 . ?
C33 C32 C33 51.5(9) 12 . ?
C32 C32 C33 47(2) 2 10 ?
C32 C32 C33 31.4(16) 3 10 ?
C33 C32 C33 75.9(13) 11 10 ?
C33 C32 C33 71.1(9) 12 10 ?
C33 C32 C33 84.5(9) . 10 ?
C32 C33 C33 111.8(12) 12 11 ?
C32 C33 C33 81.1(19) 12 12 ?
C33 C33 C33 95.4(18) 11 12 ?
C32 C33 C32 46.1(14) 12 11 ?
C33 C33 C32 72.2(13) 11 11 ?
C33 C33 C32 107.6(13) 12 11 ?
C32 C33 C32 119(2) 12 . ?
C33 C33 C32 44.6(19) 11 . ?
C33 C33 C32 56.3(19) 12 . ?
C32 C33 C32 104(2) 11 . ?
C32 C33 C32 27.9(9) 12 10 ?
C33 C33 C32 84.6(12) 11 10 ?
C33 C33 C32 76.9(12) 12 10 ?
C32 C33 C32 32.3(9) 11 10 ?
C32 C33 C32 95.5(9) . 10 ?
C32 C33 C33 69.5(8) 12 3 ?
C33 C33 C33 42.3(9) 11 3 ?
C33 C33 C33 90.000(2) 12 3 ?
C32 C33 C33 35.2(13) 11 3 ?
C32 C33 C33 69.2(13) . 3 ?
C32 C33 C33 42.9(12) 10 3 ?
C32 C33 C33 45.1(17) 12 2 ?
C33 C33 C33 90.000(2) 11 2 ?
C33 C33 C33 42.3(9) 12 2 ?
C32 C33 C33 66.0(10) 11 2 ?
C32 C33 C33 75.6(8) . 2 ?
C32 C33 C33 34.6(10) 10 2 ?
C33 C33 C33 60.000(1) 3 2 ?

loop_
_geom_bond_atom_site_label_1
_geom_bond_atom_site_label_2
_geom_bond_distance
_geom_bond_site_symmetry_2
_geom_bond_publ_flag
B1 N1 1.608(6) . ?
B1 C11 1.644(3) 2_655 ?
B1 C11 1.644(3) 3_665 ?
B1 C11 1.644(3) . ?
N1 H1 0.88(2) . ?
F12 C12 1.352(3) . ?
F13 C13 1.342(3) . ?
F14 C14 1.348(3) . ?
F15 C15 1.346(3) . ?
F16 C16 1.354(3) . ?
C11 C12 1.385(4) . ?
C11 C16 1.385(4) . ?
C12 C13 1.387(4) . ?
C13 C14 1.367(4) . ?
C14 C15 1.371(4) . ?
C15 C16 1.385(4) . ?
O21 C22 1.400(4) . ?
O21 C25 1.417(4) . ?
C22 C23 1.486(5) . ?
C22 H22A 0.9700 . ?
C22 H22B 0.9700 . ?
C23 C24A 1.470(17) . ?
C23 C24B 1.531(10) . ?
C23 H23A 0.9700 . ?
C23 H23B 0.9700 . ?
C23 H23C 0.9698 . ?
C23 H23D 0.9699 . ?
C24A C25 1.457(15) . ?
C24A H24A 0.9700 . ?
C24A H24B 0.9700 . ?
C24B C25 1.423(8) . ?
C24B H24C 0.9700 . ?
C24B H24D 0.9700 . ?
C25 H25A 0.9700 . ?
C25 H25B 0.9700 . ?
C25 H25C 0.9695 . ?
C25 H25D 0.9704 . ?
C31 C31 1.312(11) 14_455 ?
C31 C31 1.312(11) 15 ?
C32 C32 1.06(2) 2 ?
C32 C32 1.06(2) 3 ?
C32 C33 1.17(3) 11 ?
C32 C33 1.44(4) 12 ?
C32 C33 1.65(2) . ?
C33 C32 1.17(3) 12 ?
C33 C33 1.358(18) 11 ?
C33 C33 1.358(18) 12 ?
C33 C32 1.44(4) 11 ?

loop_
_geom_hbond_atom_site_label_D
_geom_hbond_atom_site_label_H
_geom_hbond_atom_site_label_A
_geom_hbond_distance_DH
_geom_hbond_distance_HA
_geom_hbond_distance_DA
_geom_hbond_angle_DHA
_geom_hbond_site_symmetry_A
N1 H1 O21 0.88(2) 1.99(3) 2.868(3) 169(3) .

loop_
_geom_torsion_atom_site_label_1
_geom_torsion_atom_site_label_2
_geom_torsion_atom_site_label_3
_geom_torsion_atom_site_label_4
_geom_torsion
_geom_torsion_site_symmetry_1
_geom_torsion_site_symmetry_2
_geom_torsion_site_symmetry_3
_geom_torsion_site_symmetry_4
_geom_torsion_publ_flag
N1 B1 C11 C12 135.2(2) . . . . ?
C11 B1 C11 C12 -108.7(2) 2_655 . . . ?
C11 B1 C11 C12 19.0(4) 3_665 . . . ?
N1 B1 C11 C16 -45.3(2) . . . . ?
C11 B1 C11 C16 70.8(4) 2_655 . . . ?
C11 B1 C11 C16 -161.4(2) 3_665 . . . ?
C16 C11 C12 F12 -178.5(2) . . . . ?
B1 C11 C12 F12 1.1(4) . . . . ?
C16 C11 C12 C13 1.4(4) . . . . ?
B1 C11 C12 C13 -179.1(3) . . . . ?
F12 C12 C13 F13 -0.7(4) . . . . ?
C11 C12 C13 F13 179.5(2) . . . . ?
F12 C12 C13 C14 179.9(2) . . . . ?
C11 C12 C13 C14 0.1(4) . . . . ?
F13 C13 C14 F14 -0.6(4) . . . . ?
C12 C13 C14 F14 178.7(2) . . . . ?
F13 C13 C14 C15 179.5(2) . . . . ?
C12 C13 C14 C15 -1.1(4) . . . . ?
F14 C14 C15 F15 0.4(4) . . . . ?
C13 C14 C15 F15 -179.7(2) . . . . ?
F14 C14 C15 C16 -179.2(2) . . . . ?
C13 C14 C15 C16 0.7(4) . . . . ?
F15 C15 C16 F16 1.6(4) . . . . ?
C14 C15 C16 F16 -178.7(2) . . . . ?
F15 C15 C16 C11 -178.7(2) . . . . ?
C14 C15 C16 C11 1.0(4) . . . . ?
C12 C11 C16 F16 177.8(2) . . . . ?
B1 C11 C16 F16 -1.8(4) . . . . ?
C12 C11 C16 C15 -1.9(4) . . . . ?
B1 C11 C16 C15 178.5(3) . . . . ?
C25 O21 C22 C23 8.8(5) . . . . ?
O21 C22 C23 C24A -24.5(12) . . . . ?
O21 C22 C23 C24B 8.1(9) . . . . ?
C22 C23 C24A C25 31.1(18) . . . . ?
C24B C23 C24A C25 -66.1(14) . . . . ?
C24A C23 C24B C25 68.3(12) . . . . ?
C22 C23 C24B C25 -21.7(12) . . . . ?
C22 O21 C25 C24B -23.5(9) . . . . ?
C22 O21 C25 C24A 11.2(12) . . . . ?
C23 C24B C25 O21 27.7(12) . . . . ?
C23 C24B C25 C24A -64.4(14) . . . . ?
C23 C24A C25 O21 -27.0(18) . . . . ?
C23 C24A C25 C24B 70.9(15) . . . . ?
C32 C32 C33 C32 -29(6) 2 . . 12 ?
C32 C32 C33 C32 32(7) 3 . . 12 ?
C33 C32 C33 C32 92(2) 11 . . 12 ?
C33 C32 C33 C32 -54(3) 12 . . 12 ?
C33 C32 C33 C32 16(3) 10 . . 12 ?
C32 C32 C33 C33 -121(4) 2 . . 11 ?
C32 C32 C33 C33 -60(5) 3 . . 11 ?
C33 C32 C33 C33 -146.8(12) 12 . . 11 ?
C33 C32 C33 C33 -76.6(13) 10 . . 11 ?
C32 C32 C33 C33 25(4) 2 . . 12 ?
C32 C32 C33 C33 87(5) 3 . . 12 ?
C33 C32 C33 C33 146.8(12) 11 . . 12 ?
C33 C32 C33 C33 70.2(8) 10 . . 12 ?
C32 C32 C33 C32 -76(4) 2 . . 11 ?
C32 C32 C33 C32 -15(5) 3 . . 11 ?
C33 C32 C33 C32 45.0(12) 11 . . 11 ?
C33 C32 C33 C32 -101.8(8) 12 . . 11 ?
C33 C32 C33 C32 -31.6(13) 10 . . 11 ?
C32 C32 C33 C32 -45(3) 2 . . 10 ?
C32 C32 C33 C32 17(4) 3 . . 10 ?
C33 C32 C33 C32 76.6(13) 11 . . 10 ?
C33 C32 C33 C32 -70.2(8) 12 . . 10 ?
C33 C32 C33 C32 0.000(1) 10 . . 10 ?
C32 C32 C33 C33 -79(4) 2 . . 3 ?
C32 C32 C33 C33 -18(5) 3 . . 3 ?
C33 C32 C33 C33 42.1(6) 11 . . 3 ?
C33 C32 C33 C33 -104.7(6) 12 . . 3 ?
C33 C32 C33 C33 -34.5(8) 10 . . 3 ?
C32 C32 C33 C33 -16(4) 2 . . 2 ?
C32 C32 C33 C33 45(5) 3 . . 2 ?
C33 C32 C33 C33 105.1(7) 11 . . 2 ?
C33 C32 C33 C33 -41.7(6) 12 . . 2 ?
C33 C32 C33 C33 28.5(8) 10 . . 2 ?
